data_7123747
loop_
_publ_author_name
'Kobayashi, Naoko'
'Kaneko, Kazuma'
'Amemiya, Sho'
'Noguchi, Keiichi'
'Yamanaka, Masahiro'
'Saito, Akio'

_publ_section_title
;
 Alkyne aza-Prins cyclization of N-(hexa-3,5-diynyl) tosylamides with
 aldehydes using triflic acid and binuclear aluminum complex
;
_journal_name_full 'Chemical Communications'
_journal_paper_doi 10.1039/C9CC03700D
_journal_year 2019
_chemical_formula_moiety 'C25 H25 F3 N2 O7 S2'
_chemical_formula_sum 'C25 H25 F3 N2 O7 S2'
_chemical_formula_weight 586.59
_space_group_crystal_system monoclinic
_space_group_IT_number 14
_space_group_name_Hall '-P 2ybc'
_space_group_name_H-M_alt 'P 1 21/c 1'
_symmetry_space_group_name_Hall '-P 2ybc'
_symmetry_space_group_name_H-M 'P 1 21/c 1'
_atom_sites_solution_hydrogens geom
_atom_sites_solution_primary direct
_atom_sites_solution_secondary difmap
_audit_update_record
;
2019-05-11 deposited with the CCDC.    2019-07-01 downloaded from the CCDC.
;
_cell_angle_alpha 90
_cell_angle_beta 92.7190(10)
_cell_angle_gamma 90
_cell_formula_units_Z 4
_cell_length_a 15.2055(3)
_cell_length_b 8.4329(2)
_cell_length_c 20.7092(4)
_cell_measurement_reflns_used 40045
_cell_measurement_temperature 193(2)
_cell_measurement_theta_max 68.26
_cell_measurement_theta_min 3.53
_cell_volume 2652.48(10)
_computing_cell_refinement 'RAPID AUTO'
_computing_data_collection 'RAPID AUTO (Rigaku, 2004)'
_computing_data_reduction 'RAPID AUTO'
_computing_structure_refinement 'SHELXL-2014 (Sheldrick, 2014)'
_computing_structure_solution 'Il Milione (Burla, et al., 2007)'
_diffrn_ambient_temperature 193(2)
_diffrn_detector_area_resol_mean 10.000
_diffrn_measured_fraction_theta_full 0.981
_diffrn_measured_fraction_theta_max 0.979
_diffrn_measurement_device_type 'Rigaku R-AXIS RAPID'
_diffrn_measurement_method \w
_diffrn_radiation_type CuK\a
_diffrn_radiation_wavelength 1.54187
_diffrn_reflns_av_R_equivalents 0.0272
_diffrn_reflns_av_unetI/netI 0.0132
_diffrn_reflns_Laue_measured_fraction_full 0.981
_diffrn_reflns_Laue_measured_fraction_max 0.979
_diffrn_reflns_limit_h_max 18
_diffrn_reflns_limit_h_min -18
_diffrn_reflns_limit_k_max 9
_diffrn_reflns_limit_k_min -9
_diffrn_reflns_limit_l_max 24
_diffrn_reflns_limit_l_min -24
_diffrn_reflns_number 46990
_diffrn_reflns_point_group_measured_fraction_full 0.981
_diffrn_reflns_point_group_measured_fraction_max 0.979
_diffrn_reflns_theta_full 67.687
_diffrn_reflns_theta_max 68.244
_diffrn_reflns_theta_min 4.275
_diffrn_source 'rotating anode'
_exptl_absorpt_coefficient_mu 2.439
_exptl_absorpt_correction_T_max 0.885
_exptl_absorpt_correction_T_min 0.384
_exptl_absorpt_correction_type numerical
_exptl_absorpt_process_details 'NUMABS (Rigaku, 1999)'
_exptl_crystal_colour colorless
_exptl_crystal_density_diffrn 1.469
_exptl_crystal_description platelet
_exptl_crystal_F_000 1216
_exptl_crystal_size_max 0.600
_exptl_crystal_size_mid 0.200
_exptl_crystal_size_min 0.050
_refine_diff_density_max 0.567
_refine_diff_density_min -0.332
_refine_diff_density_rms 0.059
_refine_ls_extinction_method none
_refine_ls_goodness_of_fit_ref 1.071
_refine_ls_hydrogen_treatment constr
_refine_ls_matrix_type full
_refine_ls_number_parameters 388
_refine_ls_number_reflns 4753
_refine_ls_number_restraints 76
_refine_ls_restrained_S_all 1.097
_refine_ls_R_factor_all 0.0497
_refine_ls_R_factor_gt 0.0465
_refine_ls_shift/su_max 0.000
_refine_ls_shift/su_mean 0.000
_refine_ls_structure_factor_coef Fsqd
_refine_ls_weighting_details 'w=1/[\s^2^(Fo^2^)+(0.0776P)^2^+1.2786P] where P=(Fo^2^+2Fc^2^)/3'
_refine_ls_weighting_scheme calc
_refine_ls_wR_factor_gt 0.1279
_refine_ls_wR_factor_ref 0.1310
_reflns_Friedel_coverage 0.000
_reflns_number_gt 4260
_reflns_number_total 4753
_reflns_threshold_expression 'I > 2\s(I)'
_cod_data_source_file c9cc03700d2.cif
_cod_data_source_block I
_cod_database_code 7123747
_shelx_space_group_comment
;
The symmetry employed for this shelxl refinement is uniquely defined
by the following loop, which should always be used as a source of
symmetry information in preference to the above space-group names.
They are only intended as comments.
;
_shelx_estimated_absorpt_t_min 0.322
_shelx_estimated_absorpt_t_max 0.888
_shelxl_version_number 2014-3

loop_
_space_group_symop_operation_xyz
'x, y, z'
'-x, y+1/2, -z+1/2'
'-x, -y, -z'
'x, -y-1/2, z-1/2'

loop_
_atom_site_label
_atom_site_type_symbol
_atom_site_fract_x
_atom_site_fract_y
_atom_site_fract_z
_atom_site_U_iso_or_equiv
_atom_site_adp_type
_atom_site_occupancy
_atom_site_site_symmetry_order
_atom_site_calc_flag
_atom_site_refinement_flags_posn
_atom_site_refinement_flags_adp
_atom_site_refinement_flags_occupancy
_atom_site_disorder_assembly
_atom_site_disorder_group
S1 S 0.30390(4) 0.24849(7) 0.42995(2) 0.04508(18) Uani 1 1 d . . . . .
S2 S 0.02184(3) 0.22348(6) 0.15608(2) 0.03651(16) Uani 1 1 d . . . . .
F1 F 0.45867(15) 0.1492(2) 0.46878(12) 0.1072(8) Uani 1 1 d . . . . .
F2 F 0.42059(15) 0.3714(2) 0.50831(10) 0.0966(7) Uani 1 1 d . . . . .
F3 F 0.45934(12) 0.3608(3) 0.41067(10) 0.0889(6) Uani 1 1 d . . . . .
O1 O 0.34075(14) 0.8228(3) 0.07317(11) 0.0738(6) Uani 1 1 d . . . . .
O2 O 0.30183(14) 0.9344(2) 0.16078(11) 0.0702(5) Uani 1 1 d . . . . .
O3 O 0.31725(10) 0.13391(18) 0.37170(7) 0.0438(4) Uani 1 1 d . . . . .
O4 O 0.26799(16) 0.1587(3) 0.47927(9) 0.0774(6) Uani 1 1 d . . . . .
O5 O 0.26756(12) 0.3938(2) 0.40883(8) 0.0563(4) Uani 1 1 d . . . . .
O6 O -0.06571(9) 0.20253(19) 0.17745(8) 0.0454(4) Uani 1 1 d . . . . .
O7 O 0.04414(10) 0.36442(18) 0.12250(7) 0.0447(4) Uani 1 1 d . . . . .
N1 N 0.08665(11) 0.2164(2) 0.22251(8) 0.0355(4) Uani 1 1 d . . . . .
N2 N 0.30886(13) 0.8183(3) 0.12609(10) 0.0505(5) Uani 1 1 d . . . . .
C1 C 0.18379(13) 0.2208(3) 0.21527(9) 0.0348(4) Uani 1 1 d . . . . .
H1 H 0.2005 0.1363 0.1843 0.042 Uiso 1 1 calc R U . . .
C2 C 0.21651(13) 0.1746(2) 0.28345(9) 0.0359(4) Uani 1 1 d . . . . .
C3 C 0.14194(14) 0.1092(3) 0.32055(10) 0.0421(5) Uani 1 1 d . . . . .
H3A H 0.1242 0.1848 0.3541 0.050 Uiso 1 1 calc R U . . .
H3B H 0.1584 0.0070 0.3413 0.050 Uiso 1 1 calc R U . . .
C4 C 0.06869(14) 0.0870(3) 0.26881(10) 0.0414(5) Uani 1 1 d . . . . .
H4A H 0.0723 -0.0184 0.2480 0.050 Uiso 1 1 calc R U . . .
H4B H 0.0100 0.0995 0.2869 0.050 Uiso 1 1 calc R U . . .
C5 C 0.21609(12) 0.3788(2) 0.19220(9) 0.0341(4) Uani 1 1 d . . . . .
C6 C 0.19512(13) 0.5181(3) 0.22373(9) 0.0385(5) Uani 1 1 d . . . . .
H6 H 0.1599 0.5139 0.2604 0.046 Uiso 1 1 calc R U . . .
C7 C 0.22482(14) 0.6622(3) 0.20253(10) 0.0407(5) Uani 1 1 d . . . . .
H7 H 0.2103 0.7576 0.2240 0.049 Uiso 1 1 calc R U . . .
C8 C 0.27661(13) 0.6651(3) 0.14890(10) 0.0392(5) Uani 1 1 d . . . . .
C9 C 0.29853(14) 0.5293(3) 0.11690(10) 0.0422(5) Uani 1 1 d . . . . .
H9 H 0.3339 0.5342 0.0804 0.051 Uiso 1 1 calc R U . . .
C10 C 0.26815(14) 0.3851(3) 0.13876(9) 0.0392(5) Uani 1 1 d . . . . .
H10 H 0.2829 0.2900 0.1172 0.047 Uiso 1 1 calc R U . . .
C11 C 0.29891(13) 0.1889(3) 0.30624(9) 0.0377(4) Uani 1 1 d . . . . .
C12 C 0.37483(14) 0.2418(3) 0.27476(11) 0.0428(5) Uani 1 1 d . . . . .
C13 C 0.43807(16) 0.2814(3) 0.24835(13) 0.0550(6) Uani 1 1 d D U . . .
C14A C 0.5115(3) 0.3348(6) 0.2085(2) 0.0523(11) Uani 0.721 1 d D U P A 1
H14A H 0.5460 0.4183 0.2319 0.063 Uiso 0.721 1 calc R U P A 1
H14B H 0.4873 0.3804 0.1673 0.063 Uiso 0.721 1 calc R U P A 1
C15A C 0.5718(3) 0.1939(5) 0.1943(2) 0.0639(10) Uani 0.721 1 d D U P A 1
H15A H 0.5953 0.1487 0.2358 0.077 Uiso 0.721 1 calc R U P A 1
H15B H 0.5366 0.1105 0.1715 0.077 Uiso 0.721 1 calc R U P A 1
C16A C 0.6472(3) 0.2399(5) 0.15401(19) 0.0527(9) Uani 0.721 1 d D U P A 1
H16A H 0.6741 0.3371 0.1731 0.063 Uiso 0.721 1 calc R U P A 1
H16B H 0.6920 0.1549 0.1581 0.063 Uiso 0.721 1 calc R U P A 1
C17A C 0.6286(3) 0.2701(6) 0.08353(19) 0.0638(11) Uani 0.721 1 d D U P A 1
H17A H 0.6833 0.2988 0.0633 0.096 Uiso 0.721 1 calc R U P A 1
H17B H 0.6040 0.1741 0.0630 0.096 Uiso 0.721 1 calc R U P A 1
H17C H 0.5861 0.3571 0.0780 0.096 Uiso 0.721 1 calc R U P A 1
C14B C 0.5333(6) 0.289(2) 0.2245(5) 0.081(5) Uani 0.279 1 d D U P A 2
H14C H 0.5545 0.4005 0.2245 0.097 Uiso 0.279 1 calc R U P A 2
H14D H 0.5738 0.2259 0.2530 0.097 Uiso 0.279 1 calc R U P A 2
C15B C 0.5293(4) 0.2226(12) 0.1565(3) 0.056(3) Uani 0.279 1 d D U P A 2
H15C H 0.5235 0.1061 0.1604 0.067 Uiso 0.279 1 calc R U P A 2
H15D H 0.4739 0.2613 0.1349 0.067 Uiso 0.279 1 calc R U P A 2
C16B C 0.6000(6) 0.2528(14) 0.1120(5) 0.065(3) Uani 0.279 1 d D U P A 2
H16C H 0.5884 0.3559 0.0905 0.078 Uiso 0.279 1 calc R U P A 2
H16D H 0.5972 0.1700 0.0781 0.078 Uiso 0.279 1 calc R U P A 2
C17B C 0.6925(6) 0.2560(17) 0.1420(7) 0.080(4) Uani 0.279 1 d D U P A 2
H17D H 0.7343 0.2768 0.1084 0.120 Uiso 0.279 1 calc R U P A 2
H17E H 0.6972 0.3398 0.1748 0.120 Uiso 0.279 1 calc R U P A 2
H17F H 0.7061 0.1533 0.1624 0.120 Uiso 0.279 1 calc R U P A 2
C18 C 0.4189(2) 0.2828(4) 0.45622(15) 0.0668(8) Uani 1 1 d . . . . .
C19 C 0.04906(13) 0.0589(3) 0.10874(9) 0.0375(5) Uani 1 1 d . . . . .
C20 C 0.10587(14) 0.0768(3) 0.05837(10) 0.0430(5) Uani 1 1 d . . . . .
H20 H 0.1286 0.1784 0.0484 0.052 Uiso 1 1 calc R U . . .
C21 C 0.12878(14) -0.0550(3) 0.02313(10) 0.0479(5) Uani 1 1 d . . . . .
H21 H 0.1671 -0.0426 -0.0114 0.057 Uiso 1 1 calc R U . . .
C22 C 0.09716(14) -0.2052(3) 0.03704(10) 0.0425(5) Uani 1 1 d . . . . .
C23 C 0.04050(15) -0.2206(3) 0.08738(11) 0.0445(5) Uani 1 1 d . . . . .
H23 H 0.0183 -0.3224 0.0977 0.053 Uiso 1 1 calc R U . . .
C24 C 0.01592(15) -0.0905(3) 0.12268(10) 0.0431(5) Uani 1 1 d . . . . .
H24 H -0.0236 -0.1028 0.1565 0.052 Uiso 1 1 calc R U . . .
C25 C 0.12278(17) -0.3485(3) -0.00084(12) 0.0554(6) Uani 1 1 d . . . . .
H25A H 0.1628 -0.3166 -0.0343 0.066 Uiso 1 1 calc R U . . .
H25B H 0.1524 -0.4253 0.0283 0.066 Uiso 1 1 calc R U . . .
H25C H 0.0699 -0.3970 -0.0213 0.066 Uiso 1 1 calc R U . . .

loop_
_atom_site_aniso_label
_atom_site_aniso_U_11
_atom_site_aniso_U_22
_atom_site_aniso_U_33
_atom_site_aniso_U_23
_atom_site_aniso_U_13
_atom_site_aniso_U_12
S1 0.0568(4) 0.0440(4) 0.0341(3) 0.0019(2) -0.0012(2) -0.0011(2)
S2 0.0340(3) 0.0375(3) 0.0377(3) 0.00336(19) -0.00196(19) -0.00049(19)
F1 0.1061(15) 0.0634(12) 0.1445(19) -0.0121(12) -0.0731(14) 0.0199(10)
F2 0.1224(16) 0.0837(14) 0.0795(12) -0.0264(10) -0.0401(11) -0.0058(11)
F3 0.0645(10) 0.0978(15) 0.1034(14) -0.0015(12) -0.0070(9) -0.0197(10)
O1 0.0820(14) 0.0640(13) 0.0775(13) 0.0163(10) 0.0271(11) -0.0120(10)
O2 0.0789(13) 0.0396(11) 0.0928(14) -0.0042(10) 0.0118(11) -0.0036(9)
O3 0.0534(9) 0.0376(9) 0.0394(8) 0.0033(6) -0.0071(6) 0.0062(7)
O4 0.1122(17) 0.0777(15) 0.0429(9) 0.0098(9) 0.0115(10) -0.0197(12)
O5 0.0690(11) 0.0506(10) 0.0493(9) -0.0054(8) 0.0021(8) 0.0150(8)
O6 0.0355(8) 0.0474(9) 0.0533(9) -0.0001(7) 0.0012(6) 0.0006(6)
O7 0.0479(8) 0.0391(9) 0.0461(8) 0.0069(6) -0.0067(6) -0.0010(6)
N1 0.0331(8) 0.0397(10) 0.0338(8) 0.0025(7) 0.0013(6) -0.0013(7)
N2 0.0451(10) 0.0450(12) 0.0610(12) 0.0087(10) -0.0004(9) -0.0022(9)
C1 0.0335(10) 0.0395(12) 0.0314(10) -0.0005(8) 0.0021(7) 0.0024(8)
C2 0.0424(10) 0.0326(11) 0.0327(10) 0.0011(8) 0.0035(8) 0.0050(8)
C3 0.0432(11) 0.0464(13) 0.0367(10) 0.0074(9) 0.0035(8) 0.0012(9)
C4 0.0442(11) 0.0425(13) 0.0376(10) 0.0077(9) 0.0035(8) -0.0042(9)
C5 0.0317(9) 0.0399(12) 0.0305(9) 0.0019(8) -0.0012(7) 0.0003(8)
C6 0.0362(10) 0.0444(13) 0.0353(10) -0.0019(9) 0.0040(8) 0.0024(9)
C7 0.0405(11) 0.0386(12) 0.0429(11) -0.0056(9) 0.0004(8) 0.0040(9)
C8 0.0364(10) 0.0395(12) 0.0412(11) 0.0041(9) -0.0047(8) -0.0025(8)
C9 0.0433(11) 0.0499(13) 0.0338(10) 0.0022(9) 0.0062(8) -0.0017(9)
C10 0.0442(11) 0.0390(12) 0.0348(10) -0.0042(8) 0.0053(8) 0.0006(9)
C11 0.0424(11) 0.0373(12) 0.0331(9) 0.0005(8) -0.0003(8) 0.0056(9)
C12 0.0391(11) 0.0461(13) 0.0430(11) -0.0030(9) -0.0023(9) 0.0038(9)
C13 0.0438(13) 0.0584(16) 0.0632(15) -0.0122(12) 0.0060(11) -0.0026(11)
C14A 0.035(2) 0.046(3) 0.077(3) 0.0027(18) 0.0110(18) 0.0027(17)
C15A 0.064(2) 0.059(2) 0.070(2) 0.0008(19) 0.014(2) -0.0014(19)
C16A 0.056(2) 0.048(2) 0.054(2) -0.0051(16) 0.008(2) 0.000(2)
C17A 0.070(3) 0.059(3) 0.062(3) 0.006(2) -0.006(2) -0.011(2)
C14B 0.034(6) 0.088(12) 0.121(10) -0.044(9) 0.013(7) 0.010(6)
C15B 0.034(4) 0.102(8) 0.033(4) 0.036(4) 0.002(3) 0.029(4)
C16B 0.067(7) 0.048(6) 0.081(8) -0.002(6) 0.024(6) -0.010(5)
C17B 0.064(6) 0.069(8) 0.106(11) 0.004(7) 0.003(7) 0.006(7)
C18 0.0759(19) 0.0524(17) 0.0692(18) -0.0068(14) -0.0280(15) 0.0016(14)
C19 0.0358(10) 0.0416(12) 0.0348(10) 0.0034(8) -0.0025(7) -0.0021(8)
C20 0.0458(11) 0.0455(13) 0.0376(10) 0.0042(9) 0.0018(8) -0.0084(10)
C21 0.0441(12) 0.0634(16) 0.0366(10) 0.0001(10) 0.0069(9) -0.0054(11)
C22 0.0369(10) 0.0546(14) 0.0354(10) -0.0036(9) -0.0045(8) 0.0034(9)
C23 0.0493(12) 0.0417(13) 0.0426(11) 0.0014(9) 0.0026(9) -0.0053(10)
C24 0.0485(12) 0.0418(13) 0.0395(11) 0.0004(9) 0.0080(9) -0.0050(9)
C25 0.0548(14) 0.0632(17) 0.0478(13) -0.0110(11) -0.0006(10) 0.0056(12)

loop_
_atom_type_symbol
_atom_type_description
_atom_type_scat_dispersion_real
_atom_type_scat_dispersion_imag
_atom_type_scat_source
C C 0.0181 0.0091 'International Tables Vol C Tables 4.2.6.8 and 6.1.1.4'
H H 0.0000 0.0000 'International Tables Vol C Tables 4.2.6.8 and 6.1.1.4'
F F 0.0727 0.0534 'International Tables Vol C Tables 4.2.6.8 and 6.1.1.4'
N N 0.0311 0.0180 'International Tables Vol C Tables 4.2.6.8 and 6.1.1.4'
O O 0.0492 0.0322 'International Tables Vol C Tables 4.2.6.8 and 6.1.1.4'
S S 0.3331 0.5567 'International Tables Vol C Tables 4.2.6.8 and 6.1.1.4'

loop_
_geom_angle_atom_site_label_1
_geom_angle_atom_site_label_2
_geom_angle_atom_site_label_3
_geom_angle
O4 S1 O5 122.44(14)
O4 S1 O3 107.27(11)
O5 S1 O3 111.20(9)
O4 S1 C18 105.57(15)
O5 S1 C18 108.09(13)
O3 S1 C18 99.78(12)
O7 S2 O6 119.94(10)
O7 S2 N1 106.82(9)
O6 S2 N1 105.31(9)
O7 S2 C19 108.54(10)
O6 S2 C19 108.73(10)
N1 S2 C19 106.75(9)
C11 O3 S1 119.85(13)
C4 N1 C1 107.21(15)
C4 N1 S2 116.25(13)
C1 N1 S2 117.96(13)
O1 N2 O2 123.6(2)
O1 N2 C8 118.0(2)
O2 N2 C8 118.4(2)
N1 C1 C5 113.14(16)
N1 C1 C2 100.47(15)
C5 C1 C2 115.01(17)
N1 C1 H1 109.3
C5 C1 H1 109.3
C2 C1 H1 109.3
C11 C2 C3 125.13(18)
C11 C2 C1 124.65(18)
C3 C2 C1 110.22(17)
C2 C3 C4 103.30(16)
C2 C3 H3A 111.1
C4 C3 H3A 111.1
C2 C3 H3B 111.1
C4 C3 H3B 111.1
H3A C3 H3B 109.1
N1 C4 C3 102.33(16)
N1 C4 H4A 111.3
C3 C4 H4A 111.3
N1 C4 H4B 111.3
C3 C4 H4B 111.3
H4A C4 H4B 109.2
C6 C5 C10 119.60(19)
C6 C5 C1 120.93(17)
C10 C5 C1 119.47(18)
C7 C6 C5 120.74(18)
C7 C6 H6 119.6
C5 C6 H6 119.6
C6 C7 C8 118.5(2)
C6 C7 H7 120.8
C8 C7 H7 120.8
C9 C8 C7 122.0(2)
C9 C8 N2 119.12(19)
C7 C8 N2 118.8(2)
C8 C9 C10 118.87(18)
C8 C9 H9 120.6
C10 C9 H9 120.6
C9 C10 C5 120.3(2)
C9 C10 H10 119.9
C5 C10 H10 119.9
C2 C11 C12 129.77(19)
C2 C11 O3 116.22(18)
C12 C11 O3 113.88(17)
C13 C12 C11 178.2(3)
C12 C13 C14A 173.6(3)
C12 C13 C14B 162.6(7)
C13 C14A C15A 109.9(3)
C13 C14A H14A 109.7
C15A C14A H14A 109.7
C13 C14A H14B 109.7
C15A C14A H14B 109.7
H14A C14A H14B 108.2
C16A C15A C14A 112.6(3)
C16A C15A H15A 109.1
C14A C15A H15A 109.1
C16A C15A H15B 109.1
C14A C15A H15B 109.1
H15A C15A H15B 107.8
C17A C16A C15A 118.2(4)
C17A C16A H16A 107.8
C15A C16A H16A 107.8
C17A C16A H16B 107.8
C15A C16A H16B 107.8
H16A C16A H16B 107.1
C16A C17A H17A 109.5
C16A C17A H17B 109.5
H17A C17A H17B 109.5
C16A C17A H17C 109.5
H17A C17A H17C 109.5
H17B C17A H17C 109.5
C15B C14B C13 106.4(7)
C15B C14B H14C 110.5
C13 C14B H14C 110.5
C15B C14B H14D 110.5
C13 C14B H14D 110.5
H14C C14B H14D 108.6
C16B C15B C14B 121.2(7)
C16B C15B H15C 107.0
C14B C15B H15C 107.0
C16B C15B H15D 107.0
C14B C15B H15D 107.0
H15C C15B H15D 106.8
C15B C16B C17B 116.1(8)
C15B C16B H16C 108.3
C17B C16B H16C 108.3
C15B C16B H16D 108.3
C17B C16B H16D 108.3
H16C C16B H16D 107.4
C16B C17B H17D 109.5
C16B C17B H17E 109.5
H17D C17B H17E 109.5
C16B C17B H17F 109.5
H17D C17B H17F 109.5
H17E C17B H17F 109.5
F1 C18 F2 109.8(2)
F1 C18 F3 110.2(3)
F2 C18 F3 108.1(3)
F1 C18 S1 110.6(2)
F2 C18 S1 108.4(2)
F3 C18 S1 109.65(19)
C24 C19 C20 119.8(2)
C24 C19 S2 120.06(16)
C20 C19 S2 120.12(17)
C21 C20 C19 119.2(2)
C21 C20 H20 120.4
C19 C20 H20 120.4
C20 C21 C22 121.65(19)
C20 C21 H21 119.2
C22 C21 H21 119.2
C23 C22 C21 118.2(2)
C23 C22 C25 120.2(2)
C21 C22 C25 121.6(2)
C24 C23 C22 121.1(2)
C24 C23 H23 119.5
C22 C23 H23 119.5
C23 C24 C19 119.99(19)
C23 C24 H24 120.0
C19 C24 H24 120.0
C22 C25 H25A 109.5
C22 C25 H25B 109.5
H25A C25 H25B 109.5
C22 C25 H25C 109.5
H25A C25 H25C 109.5
H25B C25 H25C 109.5

loop_
_geom_bond_atom_site_label_1
_geom_bond_atom_site_label_2
_geom_bond_distance
S1 O4 1.4026(19)
S1 O5 1.4057(18)
S1 O3 1.5662(16)
S1 C18 1.830(3)
S2 O7 1.4260(16)
S2 O6 1.4335(15)
S2 N1 1.6549(17)
S2 C19 1.760(2)
F1 C18 1.300(3)
F2 C18 1.311(3)
F3 C18 1.325(4)
O1 N2 1.220(3)
O2 N2 1.222(3)
O3 C11 1.447(2)
N1 C4 1.486(3)
N1 C1 1.492(2)
N2 C8 1.468(3)
C1 C5 1.506(3)
C1 C2 1.525(3)
C1 H1 1.0000
C2 C11 1.323(3)
C2 C3 1.504(3)
C3 C4 1.520(3)
C3 H3A 0.9900
C3 H3B 0.9900
C4 H4A 0.9900
C4 H4B 0.9900
C5 C6 1.388(3)
C5 C10 1.392(3)
C6 C7 1.376(3)
C6 H6 0.9500
C7 C8 1.392(3)
C7 H7 0.9500
C8 C9 1.372(3)
C9 C10 1.385(3)
C9 H9 0.9500
C10 H10 0.9500
C11 C12 1.424(3)
C12 C13 1.177(3)
C13 C14A 1.489(5)
C13 C14B 1.553(8)
C14A C15A 1.537(5)
C14A H14A 0.9900
C14A H14B 0.9900
C15A C16A 1.501(5)
C15A H15A 0.9900
C15A H15B 0.9900
C16A C17A 1.495(5)
C16A H16A 0.9900
C16A H16B 0.9900
C17A H17A 0.9800
C17A H17B 0.9800
C17A H17C 0.9800
C14B C15B 1.516(9)
C14B H14C 0.9900
C14B H14D 0.9900
C15B C16B 1.472(8)
C15B H15C 0.9900
C15B H15D 0.9900
C16B C17B 1.511(9)
C16B H16C 0.9900
C16B H16D 0.9900
C17B H17D 0.9800
C17B H17E 0.9800
C17B H17F 0.9800
C19 C24 1.392(3)
C19 C20 1.394(3)
C20 C21 1.384(3)
C20 H20 0.9500
C21 C22 1.390(3)
C21 H21 0.9500
C22 C23 1.390(3)
C22 C25 1.502(3)
C23 C24 1.380(3)
C23 H23 0.9500
C24 H24 0.9500
C25 H25A 0.9800
C25 H25B 0.9800
C25 H25C 0.9800

loop_
_geom_torsion_atom_site_label_1
_geom_torsion_atom_site_label_2
_geom_torsion_atom_site_label_3
_geom_torsion_atom_site_label_4
_geom_torsion
O4 S1 O3 C11 140.91(17)
O5 S1 O3 C11 4.59(19)
C18 S1 O3 C11 -109.28(18)
O7 S2 N1 C4 173.89(15)
O6 S2 N1 C4 45.33(17)
C19 S2 N1 C4 -70.14(16)
O7 S2 N1 C1 -56.66(17)
O6 S2 N1 C1 174.78(15)
C19 S2 N1 C1 59.31(17)
C4 N1 C1 C5 -157.35(16)
S2 N1 C1 C5 69.1(2)
C4 N1 C1 C2 -34.2(2)
S2 N1 C1 C2 -167.74(14)
N1 C1 C2 C11 -167.0(2)
C5 C1 C2 C11 -45.2(3)
N1 C1 C2 C3 13.6(2)
C5 C1 C2 C3 135.37(18)
C11 C2 C3 C4 -168.5(2)
C1 C2 C3 C4 11.0(2)
C1 N1 C4 C3 42.2(2)
S2 N1 C4 C3 176.65(14)
C2 C3 C4 N1 -31.2(2)
N1 C1 C5 C6 52.6(2)
C2 C1 C5 C6 -62.1(2)
N1 C1 C5 C10 -127.79(19)
C2 C1 C5 C10 117.5(2)
C10 C5 C6 C7 0.4(3)
C1 C5 C6 C7 179.95(18)
C5 C6 C7 C8 -0.2(3)
C6 C7 C8 C9 0.1(3)
C6 C7 C8 N2 -179.78(18)
O1 N2 C8 C9 12.7(3)
O2 N2 C8 C9 -167.8(2)
O1 N2 C8 C7 -167.5(2)
O2 N2 C8 C7 12.0(3)
C7 C8 C9 C10 -0.1(3)
N2 C8 C9 C10 179.79(19)
C8 C9 C10 C5 0.2(3)
C6 C5 C10 C9 -0.3(3)
C1 C5 C10 C9 -179.94(18)
C3 C2 C11 C12 176.8(2)
C1 C2 C11 C12 -2.6(4)
C3 C2 C11 O3 1.1(3)
C1 C2 C11 O3 -178.24(18)
S1 O3 C11 C2 -86.7(2)
S1 O3 C11 C12 96.9(2)
C14B C13 C14A C15A 37.7(14)
C13 C14A C15A C16A 179.8(4)
C14A C15A C16A C17A -74.8(5)
C12 C13 C14B C15B 102.0(16)
C14A C13 C14B C15B -66.9(13)
C13 C14B C15B C16B 162.1(9)
C14B C15B C16B C17B 37.0(15)
O4 S1 C18 F1 55.2(3)
O5 S1 C18 F1 -172.2(2)
O3 S1 C18 F1 -55.9(3)
O4 S1 C18 F2 -65.2(2)
O5 S1 C18 F2 67.4(2)
O3 S1 C18 F2 -176.4(2)
O4 S1 C18 F3 176.9(2)
O5 S1 C18 F3 -50.5(2)
O3 S1 C18 F3 65.8(2)
O7 S2 C19 C24 -165.07(16)
O6 S2 C19 C24 -33.04(19)
N1 S2 C19 C24 80.12(18)
O7 S2 C19 C20 16.79(19)
O6 S2 C19 C20 148.82(16)
N1 S2 C19 C20 -98.02(17)
C24 C19 C20 C21 -0.3(3)
S2 C19 C20 C21 177.84(16)
C19 C20 C21 C22 -0.6(3)
C20 C21 C22 C23 0.7(3)
C20 C21 C22 C25 -179.4(2)
C21 C22 C23 C24 0.1(3)
C25 C22 C23 C24 -179.8(2)
C22 C23 C24 C19 -1.0(3)
C20 C19 C24 C23 1.1(3)
S2 C19 C24 C23 -177.07(17)
